data_7050650
loop_
_publ_author_name
'Aucott, Stephen M.'
'Bhattacharyya, Pravat'
'Milton, Heather L.'
'Slawin, Alexandra M. Z.'
'Woollins, J. Derek'

_publ_section_title
;
 N-Metallation of MS2N2 rings. X-ray crystal structures of
 [(?5-C5Me5)Ir(S2N2)Au(PPh3)][ClO4],
 [{(?5-C5Me5)Ir(S2N2)Au}2(&#xFFFD;2-dppm)][ClO4]2 and [Au(dppeS-P)Cl]2
;
_journal_issue 10
_journal_name_full 'New Journal of Chemistry'
_journal_page_first 1466
_journal_paper_doi 10.1039/b306847a
_journal_volume 27
_journal_year 2003
_chemical_formula_moiety 'C52 H48 Au2 Cl2 P4 S2'
_chemical_formula_sum 'C52 H48 Au2 Cl2 P4 S2'
_chemical_formula_weight 1325.74
_chemical_melting_point ?
_chemical_name_systematic '[Au(dppeS-P)Cl]2'
_space_group_IT_number 2
_symmetry_cell_setting triclinic
_symmetry_space_group_name_Hall '-P 1'
_symmetry_space_group_name_H-M 'P -1'
_atom_sites_solution_hydrogens geom
_atom_sites_solution_primary direct
_atom_sites_solution_secondary difmap
_audit_creation_method SHELXL-97
_cell_angle_alpha 84.7350(10)
_cell_angle_beta 76.4830(10)
_cell_angle_gamma 64.9000(10)
_cell_formula_units_Z 2
_cell_length_a 11.0993(8)
_cell_length_b 13.0681(10)
_cell_length_c 19.3948(14)
_cell_measurement_reflns_used 100
_cell_measurement_temperature 125(2)
_cell_measurement_theta_max 168
_cell_measurement_theta_min 12
_cell_volume 2476.9(3)
_computing_cell_refinement 'Bruker SMART'
_computing_data_collection 'Bruker SMART'
_computing_data_reduction 'Bruker SHELXTL'
_computing_molecular_graphics 'Bruker SHELXTL'
_computing_publication_material 'Bruker SHELXTL'
_computing_structure_refinement 'SHELXL-97 (Sheldrick, 1997)'
_computing_structure_solution 'SHELXS-97 (Sheldrick, 1990)'
_diffrn_ambient_temperature 125(2)
_diffrn_detector_area_resol_mean 0.9
_diffrn_measured_fraction_theta_full 0.974
_diffrn_measured_fraction_theta_max 0.974
_diffrn_measurement_device_type 'CCD area detector'
_diffrn_measurement_method 'phi and omega scans'
_diffrn_radiation_monochromator graphite
_diffrn_radiation_source 'fine-focus sealed tube'
_diffrn_radiation_type MoK\a
_diffrn_radiation_wavelength 0.71073
_diffrn_reflns_av_R_equivalents 0.0410
_diffrn_reflns_av_sigmaI/netI 0.0758
_diffrn_reflns_limit_h_max 12
_diffrn_reflns_limit_h_min -12
_diffrn_reflns_limit_k_max 14
_diffrn_reflns_limit_k_min -10
_diffrn_reflns_limit_l_max 21
_diffrn_reflns_limit_l_min -21
_diffrn_reflns_number 12636
_diffrn_reflns_theta_full 23.36
_diffrn_reflns_theta_max 23.36
_diffrn_reflns_theta_min 2.02
_diffrn_standards_decay_% -
_diffrn_standards_interval_count -
_diffrn_standards_interval_time -
_diffrn_standards_number -
_exptl_absorpt_coefficient_mu 6.273
_exptl_absorpt_correction_T_max 1.00000
_exptl_absorpt_correction_T_min 0.647074
_exptl_absorpt_correction_type multi-scan
_exptl_absorpt_process_details -
_exptl_crystal_colour colOurless
_exptl_crystal_density_diffrn 1.778
_exptl_crystal_density_meas ?
_exptl_crystal_density_method 'not measured'
_exptl_crystal_description prism
_exptl_crystal_F_000 1288
_exptl_crystal_size_max .18
_exptl_crystal_size_mid .1
_exptl_crystal_size_min .1
_refine_diff_density_max 1.474
_refine_diff_density_min -1.484
_refine_diff_density_rms 0.153
_refine_ls_extinction_coef 0.00047(8)
_refine_ls_extinction_expression Fc^*^=kFc[1+0.001xFc^2^\l^3^/sin(2\q)]^-1/4^
_refine_ls_extinction_method SHELXL
_refine_ls_goodness_of_fit_ref 0.900
_refine_ls_hydrogen_treatment mixed
_refine_ls_matrix_type full
_refine_ls_number_parameters 560
_refine_ls_number_reflns 7038
_refine_ls_number_restraints 0
_refine_ls_restrained_S_all 0.900
_refine_ls_R_factor_all 0.0598
_refine_ls_R_factor_gt 0.0364
_refine_ls_shift/su_max 0.005
_refine_ls_shift/su_mean 0.000
_refine_ls_structure_factor_coef Fsqd
_refine_ls_weighting_details 'calc w=1/[\s^2^(Fo^2^)+(0.0380P)^2^+0.0000P] where P=(Fo^2^+2Fc^2^)/3'
_refine_ls_weighting_scheme calc
_refine_ls_wR_factor_gt 0.0713
_refine_ls_wR_factor_ref 0.0756
_reflns_number_gt 5031
_reflns_number_total 7038
_reflns_threshold_expression >2sigma(I)
_cod_data_source_file b306847a.txt
_cod_data_source_block 0
_cod_depositor_comments
;
The following automatic conversions were performed:
'_symmetry_cell_setting' value 'Triclinic' changed to 'triclinic'
according to '/home/adriana/struct/CIF-dictionaries/cif_core.dic'
dictionary named 'cif_core.dic' version 2.4.1 from
2010-06-29.

'_exptl_absorpt_correction_type' value 'MULTISCAN' changed to
'multi-scan' according to
'/home/adriana/struct/CIF-dictionaries/cif_core.dic' dictionary named
'cif_core.dic' version 2.4.1 from 2010-06-29.

Automatic conversion script
Id: cif_fix_enum 1555 2011-01-17 13:19:09Z saulius 

The following automatic conversions were performed:

'_chemical_melting_point' value '-' was changed to '?' - the value is
undefined or not given.

Automatic conversion script
Id: cif_fix_values 1569 2011-02-09 13:29:24Z adriana 

The following automatic conversions were performed:

'_exptl_crystal_density_meas' value '-' was changed to '?' - the
value is perceived as not measured.

Automatic conversion script
Id: cif_fix_values 3008 2015-01-20 13:52:24Z robertas 
;
_cod_original_sg_symbol_H-M P-1
_cod_database_code 7050650

loop_
_symmetry_equiv_pos_as_xyz
'x, y, z'
'-x, -y, -z'

loop_
_atom_site_label
_atom_site_type_symbol
_atom_site_fract_x
_atom_site_fract_y
_atom_site_fract_z
_atom_site_U_iso_or_equiv
_atom_site_adp_type
_atom_site_occupancy
_atom_site_symmetry_multiplicity
_atom_site_calc_flag
_atom_site_refinement_flags
_atom_site_disorder_assembly
_atom_site_disorder_group
Au1 Au -0.26463(3) -0.07209(3) 0.164476(16) 0.02326(12) Uani 1 1 d . . .
Cl1 Cl -0.4432(2) -0.0174(2) 0.10894(11) 0.0330(5) Uani 1 1 d . . .
P1 P -0.0909(2) -0.11004(19) 0.21744(11) 0.0209(5) Uani 1 1 d . . .
C1 C -0.1417(7) -0.0554(7) 0.3085(4) 0.022(2) Uani 1 1 d . . .
C2 C -0.0616(8) -0.1040(8) 0.3573(4) 0.030(2) Uani 1 1 d . . .
H2A H 0.0170 -0.1733 0.3466 0.036 Uiso 1 1 calc R . .
C3 C -0.0969(9) -0.0511(8) 0.4221(5) 0.036(2) Uani 1 1 d . . .
H3A H -0.0415 -0.0837 0.4559 0.044 Uiso 1 1 calc R . .
C4 C -0.2105(9) 0.0476(9) 0.4378(5) 0.039(3) Uani 1 1 d . . .
H4A H -0.2331 0.0835 0.4824 0.047 Uiso 1 1 calc R . .
C5 C -0.2929(8) 0.0959(8) 0.3900(4) 0.033(2) Uani 1 1 d . . .
H5A H -0.3715 0.1650 0.4011 0.040 Uiso 1 1 calc R . .
C6 C -0.2595(8) 0.0421(8) 0.3251(4) 0.028(2) Uani 1 1 d . . .
H6A H -0.3176 0.0725 0.2925 0.033 Uiso 1 1 calc R . .
C7 C 0.0189(8) -0.0428(7) 0.1706(4) 0.023(2) Uani 1 1 d . . .
C8 C 0.0059(8) 0.0031(7) 0.1044(4) 0.026(2) Uani 1 1 d . . .
H8A H -0.0610 -0.0006 0.0830 0.031 Uiso 1 1 calc R . .
C9 C 0.0885(8) 0.0543(7) 0.0686(4) 0.032(2) Uani 1 1 d . . .
H9A H 0.0791 0.0848 0.0228 0.039 Uiso 1 1 calc R . .
C10 C 0.1847(9) 0.0610(8) 0.0997(5) 0.036(2) Uani 1 1 d . . .
H10A H 0.2413 0.0966 0.0754 0.043 Uiso 1 1 calc R . .
C11 C 0.1988(8) 0.0163(8) 0.1657(5) 0.034(2) Uani 1 1 d . . .
H11A H 0.2658 0.0207 0.1866 0.040 Uiso 1 1 calc R . .
C12 C 0.1163(8) -0.0352(8) 0.2022(5) 0.032(2) Uani 1 1 d . . .
H12A H 0.1257 -0.0649 0.2482 0.038 Uiso 1 1 calc R . .
S2 S 0.1993(2) -0.4506(2) 0.33666(11) 0.0293(6) Uani 1 1 d . . .
P2 P 0.0690(2) -0.46447(19) 0.28946(10) 0.0196(5) Uani 1 1 d . . .
C13 C 0.1499(7) -0.5448(7) 0.2077(4) 0.021(2) Uani 1 1 d . . .
C14 C 0.0771(8) -0.5420(7) 0.1579(4) 0.027(2) Uani 1 1 d . . .
H14A H -0.0175 -0.4941 0.1658 0.032 Uiso 1 1 calc R . .
C15 C 0.1404(9) -0.6084(8) 0.0965(4) 0.036(3) Uani 1 1 d . . .
H15A H 0.0900 -0.6040 0.0620 0.043 Uiso 1 1 calc R . .
C16 C 0.2779(9) -0.6809(8) 0.0862(5) 0.037(2) Uani 1 1 d . . .
H16A H 0.3211 -0.7288 0.0455 0.044 Uiso 1 1 calc R . .
C17 C 0.3511(8) -0.6832(7) 0.1349(5) 0.031(2) Uani 1 1 d . . .
H17A H 0.4458 -0.7308 0.1267 0.037 Uiso 1 1 calc R . .
C18 C 0.2887(8) -0.6172(7) 0.1960(4) 0.027(2) Uani 1 1 d . . .
H18A H 0.3401 -0.6212 0.2299 0.033 Uiso 1 1 calc R . .
C19 C -0.0368(7) -0.5291(7) 0.3451(4) 0.022(2) Uani 1 1 d . . .
C20 C -0.0241(8) -0.5553(7) 0.4151(4) 0.027(2) Uani 1 1 d . . .
H20A H 0.0368 -0.5377 0.4338 0.032 Uiso 1 1 calc R . .
C21 C -0.1009(8) -0.6072(7) 0.4573(4) 0.033(2) Uani 1 1 d . . .
H21A H -0.0911 -0.6262 0.5047 0.039 Uiso 1 1 calc R . .
C22 C -0.1912(8) -0.6316(8) 0.4314(4) 0.035(2) Uani 1 1 d . . .
H22A H -0.2448 -0.6656 0.4612 0.043 Uiso 1 1 calc R . .
C23 C -0.2036(9) -0.6071(9) 0.3627(5) 0.041(3) Uani 1 1 d . . .
H23A H -0.2652 -0.6247 0.3448 0.050 Uiso 1 1 calc R . .
C24 C -0.1263(8) -0.5562(8) 0.3190(4) 0.035(2) Uani 1 1 d . . .
H24A H -0.1347 -0.5400 0.2711 0.042 Uiso 1 1 calc R . .
C25 C 0.0204(8) -0.2589(7) 0.2214(4) 0.0220(19) Uani 1 1 d . . .
H25A H 0.0588 -0.2902 0.1725 0.026 Uiso 1 1 calc R . .
H25B H 0.0971 -0.2667 0.2423 0.026 Uiso 1 1 calc R . .
C26 C -0.0524(7) -0.3278(7) 0.2650(4) 0.025(2) Uani 1 1 d . . .
H26A H -0.1096 -0.3399 0.2372 0.030 Uiso 1 1 calc R . .
H26B H -0.1130 -0.2850 0.3086 0.030 Uiso 1 1 calc R . .
Au2 Au -0.23114(3) -0.30676(3) 0.099658(16) 0.02065(11) Uani 1 1 d . . .
Cl2 Cl -0.03224(19) -0.29104(19) 0.04561(10) 0.0287(5) Uani 1 1 d . . .
P3 P -0.41060(19) -0.34535(19) 0.14835(10) 0.0194(5) Uani 1 1 d . . .
C31 C -0.3550(7) -0.4917(7) 0.1743(4) 0.022(2) Uani 1 1 d . . .
C32 C -0.4323(8) -0.5321(8) 0.2274(4) 0.027(2) Uani 1 1 d . . .
H32A H -0.5180 -0.4806 0.2531 0.033 Uiso 1 1 calc R . .
C33 C -0.3865(9) -0.6449(9) 0.2432(5) 0.035(2) Uani 1 1 d . . .
H33A H -0.4411 -0.6712 0.2790 0.042 Uiso 1 1 calc R . .
C34 C -0.2606(9) -0.7208(8) 0.2070(5) 0.040(2) Uani 1 1 d . . .
H34A H -0.2281 -0.7986 0.2189 0.048 Uiso 1 1 calc R . .
C35 C -0.1828(9) -0.6836(9) 0.1542(5) 0.036(2) Uani 1 1 d . . .
H35A H -0.0976 -0.7359 0.1286 0.043 Uiso 1 1 calc R . .
C36 C -0.2288(8) -0.5703(8) 0.1383(4) 0.030(2) Uani 1 1 d . . .
H36A H -0.1738 -0.5450 0.1021 0.036 Uiso 1 1 calc R . .
C37 C -0.5254(7) -0.3252(7) 0.0911(4) 0.020(2) Uani 1 1 d . . .
C38 C -0.5651(7) -0.2256(7) 0.0521(4) 0.021(2) Uani 1 1 d . . .
H38A H -0.5286 -0.1725 0.0548 0.026 Uiso 1 1 calc R . .
C39 C -0.6575(8) -0.2035(8) 0.0094(4) 0.026(2) Uani 1 1 d . . .
H39A H -0.6838 -0.1359 -0.0174 0.031 Uiso 1 1 calc R . .
C40 C -0.7111(8) -0.2807(9) 0.0061(4) 0.034(2) Uani 1 1 d . . .
H40A H -0.7737 -0.2663 -0.0235 0.041 Uiso 1 1 calc R . .
C41 C -0.6749(9) -0.3769(9) 0.0447(5) 0.036(2) Uani 1 1 d . . .
H41A H -0.7144 -0.4283 0.0431 0.043 Uiso 1 1 calc R . .
C42 C -0.5817(8) -0.4005(8) 0.0861(4) 0.029(2) Uani 1 1 d . . .
H42A H -0.5552 -0.4693 0.1118 0.035 Uiso 1 1 calc R . .
S4 S -0.7074(2) -0.2638(2) 0.39560(11) 0.0299(6) Uani 1 1 d . . .
P4 P -0.57059(19) -0.20151(19) 0.36733(10) 0.0199(5) Uani 1 1 d . . .
C43 C -0.6442(7) -0.0529(7) 0.3484(4) 0.020(2) Uani 1 1 d . . .
C44 C -0.5685(8) 0.0034(8) 0.3090(4) 0.028(2) Uani 1 1 d . . .
H44A H -0.4726 -0.0369 0.2938 0.034 Uiso 1 1 calc R . .
C45 C -0.6290(9) 0.1156(8) 0.2915(5) 0.035(2) Uani 1 1 d . . .
H45A H -0.5753 0.1521 0.2648 0.042 Uiso 1 1 calc R . .
C46 C -0.7664(10) 0.1739(9) 0.3128(5) 0.045(3) Uani 1 1 d . . .
H46A H -0.8096 0.2511 0.3005 0.053 Uiso 1 1 calc R . .
C47 C -0.8434(9) 0.1191(9) 0.3530(5) 0.040(3) Uani 1 1 d . . .
H47A H -0.9389 0.1604 0.3691 0.048 Uiso 1 1 calc R . .
C48 C -0.7851(8) 0.0096(8) 0.3694(4) 0.027(2) Uani 1 1 d . . .
H48A H -0.8401 -0.0262 0.3955 0.033 Uiso 1 1 calc R . .
C49 C -0.4684(7) -0.2241(7) 0.4330(4) 0.022(2) Uani 1 1 d . . .
C50 C -0.4217(9) -0.1481(9) 0.4474(5) 0.041(3) Uani 1 1 d . . .
H50A H -0.4402 -0.0795 0.4218 0.049 Uiso 1 1 calc R . .
C51 C -0.3461(9) -0.1731(11) 0.5005(5) 0.049(3) Uani 1 1 d . . .
H51A H -0.3149 -0.1203 0.5113 0.059 Uiso 1 1 calc R . .
C52 C -0.3174(9) -0.2713(11) 0.5363(5) 0.053(3) Uani 1 1 d . . .
H52A H -0.2652 -0.2870 0.5715 0.064 Uiso 1 1 calc R . .
C53 C -0.3630(9) -0.3498(9) 0.5224(5) 0.049(3) Uani 1 1 d . . .
H53A H -0.3427 -0.4185 0.5480 0.059 Uiso 1 1 calc R . .
C54 C -0.4377(9) -0.3264(8) 0.4715(5) 0.039(2) Uani 1 1 d . . .
H54A H -0.4693 -0.3795 0.4617 0.046 Uiso 1 1 calc R . .
C55 C -0.5196(7) -0.2623(7) 0.2269(4) 0.023(2) Uani 1 1 d . . .
H55A H -0.5628 -0.1823 0.2129 0.028 Uiso 1 1 calc R . .
H55B H -0.5932 -0.2877 0.2455 0.028 Uiso 1 1 calc R . .
C56 C -0.4485(7) -0.2686(7) 0.2860(4) 0.0195(19) Uani 1 1 d . . .
H56A H -0.3861 -0.2307 0.2708 0.023 Uiso 1 1 calc R . .
H56B H -0.3932 -0.3488 0.2954 0.023 Uiso 1 1 calc R . .

loop_
_atom_site_aniso_label
_atom_site_aniso_U_11
_atom_site_aniso_U_22
_atom_site_aniso_U_33
_atom_site_aniso_U_23
_atom_site_aniso_U_13
_atom_site_aniso_U_12
Au1 0.02168(19) 0.0247(2) 0.0239(2) -0.00106(16) -0.00594(14) -0.00930(17)
Cl1 0.0294(11) 0.0340(15) 0.0402(13) 0.0031(11) -0.0156(10) -0.0141(11)
P1 0.0203(11) 0.0237(15) 0.0188(11) -0.0020(10) -0.0032(9) -0.0092(10)
C1 0.020(4) 0.023(6) 0.022(5) -0.006(4) 0.005(4) -0.011(4)
C2 0.024(5) 0.045(7) 0.022(5) -0.006(4) -0.005(4) -0.014(4)
C3 0.033(5) 0.051(7) 0.028(5) -0.003(5) -0.006(4) -0.020(5)
C4 0.042(6) 0.048(8) 0.027(5) -0.018(5) 0.006(5) -0.023(6)
C5 0.029(5) 0.028(6) 0.028(5) -0.009(4) 0.008(4) -0.004(4)
C6 0.021(4) 0.038(6) 0.023(5) -0.003(4) 0.001(4) -0.012(4)
C7 0.026(4) 0.013(5) 0.026(5) -0.003(4) 0.003(4) -0.009(4)
C8 0.026(4) 0.022(6) 0.027(5) -0.007(4) -0.001(4) -0.010(4)
C9 0.038(5) 0.022(6) 0.024(5) -0.003(4) 0.004(4) -0.005(5)
C10 0.041(6) 0.035(7) 0.036(6) -0.003(5) 0.003(4) -0.025(5)
C11 0.022(5) 0.034(7) 0.042(6) -0.014(5) 0.004(4) -0.012(4)
C12 0.025(5) 0.035(7) 0.034(5) -0.003(4) -0.006(4) -0.012(5)
S2 0.0348(12) 0.0377(16) 0.0195(11) -0.0047(10) -0.0054(9) -0.0182(12)
P2 0.0215(11) 0.0201(14) 0.0154(11) -0.0019(9) -0.0052(9) -0.0058(10)
C13 0.017(4) 0.025(6) 0.019(4) -0.002(4) 0.000(3) -0.008(4)
C14 0.019(4) 0.023(6) 0.033(5) -0.010(4) -0.003(4) -0.003(4)
C15 0.041(6) 0.056(8) 0.019(5) -0.016(5) 0.002(4) -0.029(5)
C16 0.036(5) 0.046(7) 0.028(5) -0.014(5) 0.003(4) -0.019(5)
C17 0.018(4) 0.019(6) 0.044(6) -0.009(4) 0.010(4) -0.003(4)
C18 0.022(4) 0.030(6) 0.025(5) 0.002(4) -0.001(4) -0.008(4)
C19 0.020(4) 0.013(5) 0.024(5) -0.003(4) -0.001(4) 0.000(4)
C20 0.035(5) 0.027(6) 0.020(5) -0.002(4) -0.008(4) -0.014(4)
C21 0.042(5) 0.024(6) 0.023(5) -0.003(4) 0.000(4) -0.009(5)
C22 0.039(5) 0.049(7) 0.021(5) 0.002(5) 0.005(4) -0.026(5)
C23 0.033(5) 0.061(8) 0.039(6) 0.010(5) -0.007(4) -0.031(5)
C24 0.045(5) 0.045(7) 0.022(5) 0.006(4) -0.013(4) -0.024(5)
C25 0.029(5) 0.014(5) 0.025(5) 0.007(4) -0.012(4) -0.008(4)
C26 0.013(4) 0.036(6) 0.024(5) -0.009(4) -0.004(3) -0.007(4)
Au2 0.01986(18) 0.0268(2) 0.01709(19) -0.00184(15) -0.00247(13) -0.01174(17)
Cl2 0.0274(11) 0.0395(15) 0.0233(11) 0.0022(10) -0.0010(9) -0.0205(11)
P3 0.0158(10) 0.0252(15) 0.0166(11) -0.0054(10) 0.0000(8) -0.0088(10)
C31 0.022(4) 0.027(6) 0.024(5) -0.001(4) -0.010(4) -0.014(4)
C32 0.026(5) 0.029(7) 0.029(5) 0.000(4) -0.005(4) -0.015(4)
C33 0.037(5) 0.045(8) 0.029(5) 0.007(5) -0.008(4) -0.023(5)
C34 0.057(6) 0.026(7) 0.039(6) -0.003(5) -0.016(5) -0.015(5)
C35 0.032(5) 0.029(7) 0.037(6) -0.003(5) -0.011(4) 0.000(5)
C36 0.019(4) 0.042(7) 0.030(5) -0.019(5) -0.001(4) -0.013(5)
C37 0.014(4) 0.035(6) 0.015(4) -0.003(4) -0.001(3) -0.014(4)
C38 0.025(4) 0.023(6) 0.017(4) -0.004(4) 0.000(4) -0.012(4)
C39 0.029(5) 0.024(6) 0.020(5) -0.001(4) -0.002(4) -0.009(4)
C40 0.033(5) 0.054(8) 0.022(5) -0.005(5) -0.009(4) -0.020(5)
C41 0.040(5) 0.045(7) 0.031(6) -0.002(5) -0.014(4) -0.022(5)
C42 0.026(5) 0.028(6) 0.029(5) 0.002(4) -0.006(4) -0.006(4)
S4 0.0367(12) 0.0343(16) 0.0266(12) 0.0016(10) -0.0079(10) -0.0219(12)
P4 0.0180(11) 0.0250(15) 0.0145(11) -0.0026(9) -0.0018(8) -0.0074(10)
C43 0.025(4) 0.027(6) 0.013(4) -0.011(4) 0.001(3) -0.015(4)
C44 0.027(5) 0.019(6) 0.030(5) -0.005(4) 0.008(4) -0.007(4)
C45 0.038(6) 0.025(7) 0.040(6) -0.002(5) -0.003(4) -0.013(5)
C46 0.066(7) 0.023(7) 0.043(6) 0.002(5) -0.022(5) -0.013(6)
C47 0.030(5) 0.037(8) 0.037(6) -0.004(5) 0.000(4) -0.002(5)
C48 0.029(5) 0.030(7) 0.012(4) 0.002(4) 0.000(4) -0.006(5)
C49 0.018(4) 0.023(6) 0.019(5) -0.006(4) 0.000(4) -0.005(4)
C50 0.043(5) 0.056(8) 0.032(5) -0.001(5) -0.006(4) -0.031(6)
C51 0.044(6) 0.069(10) 0.045(7) -0.017(6) -0.006(5) -0.031(6)
C52 0.035(6) 0.082(10) 0.033(6) -0.014(6) -0.020(5) -0.006(6)
C53 0.054(6) 0.050(8) 0.033(6) -0.007(5) -0.023(5) -0.004(6)
C54 0.053(6) 0.024(7) 0.035(6) -0.005(5) -0.022(5) -0.004(5)
C55 0.013(4) 0.023(6) 0.023(5) -0.004(4) -0.001(3) 0.002(4)
C56 0.018(4) 0.019(5) 0.020(4) -0.010(4) 0.000(3) -0.006(4)

loop_
_atom_type_symbol
_atom_type_description
_atom_type_scat_dispersion_real
_atom_type_scat_dispersion_imag
_atom_type_scat_source
C C 0.0033 0.0016 'International Tables Vol C Tables 4.2.6.8 and 6.1.1.4'
H H 0.0000 0.0000 'International Tables Vol C Tables 4.2.6.8 and 6.1.1.4'
P P 0.1023 0.0942 'International Tables Vol C Tables 4.2.6.8 and 6.1.1.4'
S S 0.1246 0.1234 'International Tables Vol C Tables 4.2.6.8 and 6.1.1.4'
Au Au -2.0133 8.8022 'International Tables Vol C Tables 4.2.6.8 and 6.1.1.4'
Cl Cl 0.1484 0.1585 'International Tables Vol C Tables 4.2.6.8 and 6.1.1.4'

loop_
_geom_angle_atom_site_label_1
_geom_angle_atom_site_label_2
_geom_angle_atom_site_label_3
_geom_angle
_geom_angle_site_symmetry_1
_geom_angle_site_symmetry_3
_geom_angle_publ_flag
P1 Au1 Cl1 174.93(8) . . ?
P1 Au1 Au2 108.71(6) . . ?
Cl1 Au1 Au2 75.86(6) . . ?
C25 P1 C7 105.6(4) . . ?
C25 P1 C1 106.1(4) . . ?
C7 P1 C1 103.8(3) . . ?
C25 P1 Au1 114.9(3) . . ?
C7 P1 Au1 110.7(3) . . ?
C1 P1 Au1 114.7(3) . . ?
C2 C1 C6 120.5(7) . . ?
C2 C1 P1 122.0(6) . . ?
C6 C1 P1 117.3(7) . . ?
C1 C2 C3 119.3(9) . . ?
C4 C3 C2 120.5(9) . . ?
C3 C4 C5 120.8(8) . . ?
C4 C5 C6 119.2(8) . . ?
C1 C6 C5 119.7(8) . . ?
C8 C7 C12 119.0(7) . . ?
C8 C7 P1 120.7(6) . . ?
C12 C7 P1 120.2(6) . . ?
C7 C8 C9 121.0(8) . . ?
C10 C9 C8 119.7(8) . . ?
C11 C10 C9 120.1(8) . . ?
C10 C11 C12 120.8(8) . . ?
C11 C12 C7 119.3(8) . . ?
C13 P2 C26 105.3(4) . . ?
C13 P2 C19 107.6(3) . . ?
C26 P2 C19 104.6(3) . . ?
C13 P2 S2 112.9(3) . . ?
C26 P2 S2 112.6(3) . . ?
C19 P2 S2 113.2(3) . . ?
C14 C13 C18 118.8(7) . . ?
C14 C13 P2 122.0(6) . . ?
C18 C13 P2 119.1(6) . . ?
C13 C14 C15 121.1(7) . . ?
C16 C15 C14 119.3(8) . . ?
C17 C16 C15 119.9(8) . . ?
C16 C17 C18 121.0(8) . . ?
C17 C18 C13 119.8(8) . . ?
C24 C19 C20 119.1(7) . . ?
C24 C19 P2 121.9(6) . . ?
C20 C19 P2 119.0(6) . . ?
C21 C20 C19 119.5(8) . . ?
C22 C21 C20 121.0(8) . . ?
C23 C22 C21 119.9(8) . . ?
C22 C23 C24 120.3(8) . . ?
C23 C24 C19 120.2(8) . . ?
C26 C25 P1 113.0(5) . . ?
C25 C26 P2 111.4(5) . . ?
P3 Au2 Cl2 172.69(8) . . ?
P3 Au2 Au1 110.80(5) . . ?
Cl2 Au2 Au1 76.11(5) . . ?
C37 P3 C31 105.2(4) . . ?
C37 P3 C55 104.1(3) . . ?
C31 P3 C55 106.5(4) . . ?
C37 P3 Au2 115.2(2) . . ?
C31 P3 Au2 110.4(2) . . ?
C55 P3 Au2 114.6(3) . . ?
C36 C31 C32 117.6(8) . . ?
C36 C31 P3 118.6(6) . . ?
C32 C31 P3 123.8(6) . . ?
C33 C32 C31 121.1(8) . . ?
C32 C33 C34 120.1(8) . . ?
C35 C34 C33 120.1(9) . . ?
C34 C35 C36 119.8(8) . . ?
C35 C36 C31 121.3(8) . . ?
C42 C37 C38 118.1(7) . . ?
C42 C37 P3 123.8(7) . . ?
C38 C37 P3 118.0(6) . . ?
C39 C38 C37 120.5(7) . . ?
C40 C39 C38 119.4(8) . . ?
C41 C40 C39 120.6(8) . . ?
C40 C41 C42 120.4(9) . . ?
C41 C42 C37 120.9(9) . . ?
C43 P4 C49 108.4(4) . . ?
C43 P4 C56 105.5(4) . . ?
C49 P4 C56 105.3(3) . . ?
C43 P4 S4 112.7(3) . . ?
C49 P4 S4 113.1(3) . . ?
C56 P4 S4 111.3(3) . . ?
C44 C43 C48 117.1(8) . . ?
C44 C43 P4 123.1(6) . . ?
C48 C43 P4 119.6(6) . . ?
C45 C44 C43 121.8(8) . . ?
C46 C45 C44 119.5(9) . . ?
C45 C46 C47 119.3(10) . . ?
C48 C47 C46 121.3(9) . . ?
C47 C48 C43 120.9(8) . . ?
C50 C49 C54 119.1(8) . . ?
C50 C49 P4 124.0(7) . . ?
C54 C49 P4 116.9(6) . . ?
C49 C50 C51 119.2(10) . . ?
C52 C51 C50 120.7(10) . . ?
C51 C52 C53 121.1(10) . . ?
C54 C53 C52 119.0(11) . . ?
C53 C54 C49 120.8(9) . . ?
C56 C55 P3 115.1(5) . . ?
C55 C56 P4 111.5(5) . . ?

loop_
_geom_bond_atom_site_label_1
_geom_bond_atom_site_label_2
_geom_bond_distance
_geom_bond_site_symmetry_2
_geom_bond_publ_flag
Au1 P1 2.245(2) . ?
Au1 Cl1 2.292(2) . ?
Au1 Au2 3.2626(5) . ?
P1 C25 1.815(8) . ?
P1 C7 1.824(8) . ?
P1 C1 1.835(8) . ?
C1 C2 1.377(11) . ?
C1 C6 1.380(11) . ?
C2 C3 1.382(11) . ?
C3 C4 1.364(12) . ?
C4 C5 1.377(12) . ?
C5 C6 1.392(11) . ?
C7 C8 1.379(11) . ?
C7 C12 1.403(11) . ?
C8 C9 1.382(11) . ?
C9 C10 1.379(12) . ?
C10 C11 1.371(13) . ?
C11 C12 1.387(11) . ?
S2 P2 1.958(3) . ?
P2 C13 1.807(7) . ?
P2 C26 1.825(9) . ?
P2 C19 1.827(8) . ?
C13 C14 1.385(10) . ?
C13 C18 1.400(10) . ?
C14 C15 1.396(10) . ?
C15 C16 1.390(12) . ?
C16 C17 1.374(11) . ?
C17 C18 1.387(11) . ?
C19 C24 1.393(11) . ?
C19 C20 1.394(11) . ?
C20 C21 1.385(11) . ?
C21 C22 1.376(11) . ?
C22 C23 1.365(12) . ?
C23 C24 1.392(11) . ?
C25 C26 1.529(11) . ?
Au2 P3 2.2359(19) . ?
Au2 Cl2 2.2974(17) . ?
P3 C37 1.802(7) . ?
P3 C31 1.806(9) . ?
P3 C55 1.813(7) . ?
C31 C36 1.400(10) . ?
C31 C32 1.395(10) . ?
C32 C33 1.371(12) . ?
C33 C34 1.386(12) . ?
C34 C35 1.372(12) . ?
C35 C36 1.377(12) . ?
C37 C42 1.392(11) . ?
C37 C38 1.396(11) . ?
C38 C39 1.386(10) . ?
C39 C40 1.384(11) . ?
C40 C41 1.358(13) . ?
C41 C42 1.372(11) . ?
S4 P4 1.961(3) . ?
P4 C43 1.799(9) . ?
P4 C49 1.822(8) . ?
P4 C56 1.828(7) . ?
C43 C44 1.397(10) . ?
C43 C48 1.399(10) . ?
C44 C45 1.377(12) . ?
C45 C46 1.362(12) . ?
C46 C47 1.399(12) . ?
C47 C48 1.340(12) . ?
C49 C50 1.374(11) . ?
C49 C54 1.417(12) . ?
C50 C51 1.407(13) . ?
C51 C52 1.350(14) . ?
C52 C53 1.391(14) . ?
C53 C54 1.367(12) . ?
C55 C56 1.515(10) . ?

loop_
_geom_torsion_atom_site_label_1
_geom_torsion_atom_site_label_2
_geom_torsion_atom_site_label_3
_geom_torsion_atom_site_label_4
_geom_torsion
_geom_torsion_site_symmetry_1
_geom_torsion_site_symmetry_2
_geom_torsion_site_symmetry_3
_geom_torsion_site_symmetry_4
_geom_torsion_publ_flag
Cl1 Au1 P1 C25 -159.5(8) . . . . ?
Au2 Au1 P1 C25 -5.5(3) . . . . ?
Cl1 Au1 P1 C7 -40.0(9) . . . . ?
Au2 Au1 P1 C7 114.1(3) . . . . ?
Cl1 Au1 P1 C1 77.1(9) . . . . ?
Au2 Au1 P1 C1 -128.8(3) . . . . ?
C25 P1 C1 C2 26.4(7) . . . . ?
C7 P1 C1 C2 -84.6(7) . . . . ?
Au1 P1 C1 C2 154.4(6) . . . . ?
C25 P1 C1 C6 -158.1(6) . . . . ?
C7 P1 C1 C6 90.8(7) . . . . ?
Au1 P1 C1 C6 -30.1(7) . . . . ?
C6 C1 C2 C3 -3.2(12) . . . . ?
P1 C1 C2 C3 172.1(6) . . . . ?
C1 C2 C3 C4 0.7(13) . . . . ?
C2 C3 C4 C5 0.6(14) . . . . ?
C3 C4 C5 C6 0.5(13) . . . . ?
C2 C1 C6 C5 4.3(12) . . . . ?
P1 C1 C6 C5 -171.2(6) . . . . ?
C4 C5 C6 C1 -3.0(12) . . . . ?
C25 P1 C7 C8 112.8(7) . . . . ?
C1 P1 C7 C8 -135.8(7) . . . . ?
Au1 P1 C7 C8 -12.2(7) . . . . ?
C25 P1 C7 C12 -68.4(7) . . . . ?
C1 P1 C7 C12 43.0(7) . . . . ?
Au1 P1 C7 C12 166.6(6) . . . . ?
C12 C7 C8 C9 1.1(12) . . . . ?
P1 C7 C8 C9 179.9(6) . . . . ?
C7 C8 C9 C10 -0.7(12) . . . . ?
C8 C9 C10 C11 0.4(13) . . . . ?
C9 C10 C11 C12 -0.5(13) . . . . ?
C10 C11 C12 C7 0.9(13) . . . . ?
C8 C7 C12 C11 -1.2(12) . . . . ?
P1 C7 C12 C11 -180.0(6) . . . . ?
C26 P2 C13 C14 -40.8(8) . . . . ?
C19 P2 C13 C14 70.3(8) . . . . ?
S2 P2 C13 C14 -164.1(6) . . . . ?
C26 P2 C13 C18 143.0(7) . . . . ?
C19 P2 C13 C18 -105.9(7) . . . . ?
S2 P2 C13 C18 19.7(7) . . . . ?
C18 C13 C14 C15 -1.0(13) . . . . ?
P2 C13 C14 C15 -177.3(7) . . . . ?
C13 C14 C15 C16 1.9(13) . . . . ?
C14 C15 C16 C17 -2.6(14) . . . . ?
C15 C16 C17 C18 2.5(14) . . . . ?
C16 C17 C18 C13 -1.6(13) . . . . ?
C14 C13 C18 C17 0.9(12) . . . . ?
P2 C13 C18 C17 177.2(6) . . . . ?
C13 P2 C19 C24 -48.2(8) . . . . ?
C26 P2 C19 C24 63.4(8) . . . . ?
S2 P2 C19 C24 -173.7(6) . . . . ?
C13 P2 C19 C20 129.6(6) . . . . ?
C26 P2 C19 C20 -118.8(7) . . . . ?
S2 P2 C19 C20 4.1(7) . . . . ?
C24 C19 C20 C21 -0.3(12) . . . . ?
P2 C19 C20 C21 -178.2(6) . . . . ?
C19 C20 C21 C22 -1.0(13) . . . . ?
C20 C21 C22 C23 1.5(14) . . . . ?
C21 C22 C23 C24 -0.7(15) . . . . ?
C22 C23 C24 C19 -0.6(15) . . . . ?
C20 C19 C24 C23 1.1(13) . . . . ?
P2 C19 C24 C23 178.9(7) . . . . ?
C7 P1 C25 C26 174.8(5) . . . . ?
C1 P1 C25 C26 65.0(6) . . . . ?
Au1 P1 C25 C26 -62.8(6) . . . . ?
P1 C25 C26 P2 -163.2(4) . . . . ?
C13 P2 C26 C25 -70.1(6) . . . . ?
C19 P2 C26 C25 176.6(5) . . . . ?
S2 P2 C26 C25 53.3(6) . . . . ?
P1 Au1 Au2 P3 119.45(8) . . . . ?
Cl1 Au1 Au2 P3 -62.83(8) . . . . ?
P1 Au1 Au2 Cl2 -58.06(8) . . . . ?
Cl1 Au1 Au2 Cl2 119.66(8) . . . . ?
Cl2 Au2 P3 C37 -92.0(7) . . . . ?
Au1 Au2 P3 C37 107.4(3) . . . . ?
Cl2 Au2 P3 C31 26.9(7) . . . . ?
Au1 Au2 P3 C31 -133.7(3) . . . . ?
Cl2 Au2 P3 C55 147.1(6) . . . . ?
Au1 Au2 P3 C55 -13.5(3) . . . . ?
C37 P3 C31 C36 98.6(6) . . . . ?
C55 P3 C31 C36 -151.3(6) . . . . ?
Au2 P3 C31 C36 -26.3(7) . . . . ?
C37 P3 C31 C32 -79.7(7) . . . . ?
C55 P3 C31 C32 30.4(7) . . . . ?
Au2 P3 C31 C32 155.4(6) . . . . ?
C36 C31 C32 C33 -0.5(12) . . . . ?
P3 C31 C32 C33 177.8(6) . . . . ?
C31 C32 C33 C34 1.1(13) . . . . ?
C32 C33 C34 C35 -1.6(13) . . . . ?
C33 C34 C35 C36 1.5(13) . . . . ?
C34 C35 C36 C31 -1.0(13) . . . . ?
C32 C31 C36 C35 0.5(11) . . . . ?
P3 C31 C36 C35 -177.9(6) . . . . ?
C31 P3 C37 C42 15.0(7) . . . . ?
C55 P3 C37 C42 -96.8(7) . . . . ?
Au2 P3 C37 C42 136.8(6) . . . . ?
C31 P3 C37 C38 -168.2(6) . . . . ?
C55 P3 C37 C38 80.0(6) . . . . ?
Au2 P3 C37 C38 -46.4(6) . . . . ?
C42 C37 C38 C39 -0.4(11) . . . . ?
P3 C37 C38 C39 -177.4(5) . . . . ?
C37 C38 C39 C40 0.5(11) . . . . ?
C38 C39 C40 C41 0.6(12) . . . . ?
C39 C40 C41 C42 -1.8(13) . . . . ?
C40 C41 C42 C37 1.9(13) . . . . ?
C38 C37 C42 C41 -0.8(11) . . . . ?
P3 C37 C42 C41 176.0(6) . . . . ?
C49 P4 C43 C44 72.7(7) . . . . ?
C56 P4 C43 C44 -39.7(7) . . . . ?
S4 P4 C43 C44 -161.4(6) . . . . ?
C49 P4 C43 C48 -111.9(6) . . . . ?
C56 P4 C43 C48 135.7(6) . . . . ?
S4 P4 C43 C48 14.0(7) . . . . ?
C48 C43 C44 C45 0.3(12) . . . . ?
P4 C43 C44 C45 175.8(7) . . . . ?
C43 C44 C45 C46 -0.2(13) . . . . ?
C44 C45 C46 C47 1.0(14) . . . . ?
C45 C46 C47 C48 -1.8(14) . . . . ?
C46 C47 C48 C43 1.9(13) . . . . ?
C44 C43 C48 C47 -1.1(12) . . . . ?
P4 C43 C48 C47 -176.8(7) . . . . ?
C43 P4 C49 C50 -18.8(7) . . . . ?
C56 P4 C49 C50 93.7(7) . . . . ?
S4 P4 C49 C50 -144.5(6) . . . . ?
C43 P4 C49 C54 160.5(6) . . . . ?
C56 P4 C49 C54 -87.0(6) . . . . ?
S4 P4 C49 C54 34.8(7) . . . . ?
C54 C49 C50 C51 -0.8(12) . . . . ?
P4 C49 C50 C51 178.5(6) . . . . ?
C49 C50 C51 C52 1.1(13) . . . . ?
C50 C51 C52 C53 -0.9(15) . . . . ?
C51 C52 C53 C54 0.2(14) . . . . ?
C52 C53 C54 C49 0.1(13) . . . . ?
C50 C49 C54 C53 0.2(12) . . . . ?
P4 C49 C54 C53 -179.1(7) . . . . ?
C37 P3 C55 C56 177.4(6) . . . . ?
C31 P3 C55 C56 66.6(7) . . . . ?
Au2 P3 C55 C56 -55.8(7) . . . . ?
P3 C55 C56 P4 -170.6(4) . . . . ?
C43 P4 C56 C55 -68.6(6) . . . . ?
C49 P4 C56 C55 176.9(6) . . . . ?
S4 P4 C56 C55 54.0(6) . . . . ?
